data_7718079
loop_
_publ_author_name
'Kaszuba, Adriana'
'Sitkowski, Jerzy'
'Muzio&#x142;, Tadeusz'
'Pokrzywka, Karolina'
'Ka&#x17a;mierski, &#x141;ukasz'
'Maj, Ma&#x142;gorzata'
'Steppeler, Franz'
'Wojaczy&#x144;ska, El&#x17c;bieta'
'Hoffmann, Marcin'
'&#x141;akomska, Iwona'

_publ_section_title
;
 Unveiling the promising <i>in vitro</i> anticancer activity of lipophilic
 platinum(II) complexes containing
 (1<i>S</i>,4<i>R</i>,5<i>R</i>)-4-(4-phenyl-1<i>H</i>-1,2,3-triazol-1-yl)-2-((<i>S</i>)-1-phenylethyl)-2-azabicyclo[3.2.1]octane:
 a spectroscopic characterization and DFT calculation.
;
_journal_issue 13
_journal_name_full 'Dalton transactions (Cambridge, England : 2003)'
_journal_page_first 5334
_journal_page_last 5354
_journal_paper_doi 10.1039/d4dt03021d
_journal_volume 54
_journal_year 2025
_chemical_absolute_configuration ad
_chemical_formula_moiety 'C23 H26 N4'
_chemical_formula_sum 'C23 H26 N4'
_chemical_formula_weight 358.48
_space_group_crystal_system orthorhombic
_space_group_IT_number 19
_space_group_name_Hall 'P 2ac 2ab'
_space_group_name_H-M_alt 'P 21 21 21'
_symmetry_cell_setting orthorhombic
_symmetry_Int_Tables_number 19
_symmetry_space_group_name_H-M 'P 21 21 21'
_atom_sites_solution_hydrogens geom
_audit_creation_method SHELXL-2018/1
_audit_update_record
;
2024-03-27 deposited with the CCDC.	2025-02-10 downloaded from the CCDC.
;
_cell_angle_alpha 90
_cell_angle_beta 90
_cell_angle_gamma 90
_cell_formula_units_Z 4
_cell_length_a 6.07373(8)
_cell_length_b 10.22039(16)
_cell_length_c 30.8006(4)
_cell_measurement_reflns_used 6933
_cell_measurement_temperature 100(2)
_cell_measurement_theta_max 78.1070
_cell_measurement_theta_min 2.8630
_cell_volume 1911.97(5)
_computing_cell_refinement 'CrysAlisPro 1.171.42.89a (Rigaku OD, 2023)'
_computing_data_collection 'CrysAlisPro 1.171.42.89a (Rigaku OD, 2023)'
_computing_data_reduction 'CrysAlisPro 1.171.42.89a (Rigaku OD, 2023)'
_computing_molecular_graphics 'Olex2 1.3 (Dolomanov, 2009)'
_computing_publication_material ciftab
_computing_structure_refinement 'SHELXL-2018/1 (Sheldrick, 2018)'
_computing_structure_solution 'SHELXT 2018/2 (Sheldrick, 2018)'
_diffrn_ambient_temperature 100(2)
_diffrn_detector_area_resol_mean 10.0000
_diffrn_measured_fraction_theta_full 1.000
_diffrn_measured_fraction_theta_max 0.995
_diffrn_measurement_device_type 'XtaLAB Synergy, Dualflex, HyPix'
_diffrn_measurement_method '\w scans'
_diffrn_radiation_probe x-ray
_diffrn_radiation_type CuK\a
_diffrn_radiation_wavelength 1.54184
_diffrn_reflns_av_R_equivalents 0.0310
_diffrn_reflns_av_unetI/netI 0.0329
_diffrn_reflns_Laue_measured_fraction_full 1.000
_diffrn_reflns_Laue_measured_fraction_max 0.995
_diffrn_reflns_limit_h_max 7
_diffrn_reflns_limit_h_min -6
_diffrn_reflns_limit_k_max 12
_diffrn_reflns_limit_k_min -12
_diffrn_reflns_limit_l_max 38
_diffrn_reflns_limit_l_min -35
_diffrn_reflns_number 11458
_diffrn_reflns_point_group_measured_fraction_full 1.000
_diffrn_reflns_point_group_measured_fraction_max 0.988
_diffrn_reflns_theta_full 67.684
_diffrn_reflns_theta_max 74.447
_diffrn_reflns_theta_min 2.869
_diffrn_source 'micro-focus sealed X-ray tube'
_diffrn_source_type 'PhotonJet (Cu) X-ray Source'
_exptl_absorpt_coefficient_mu 0.581
_exptl_absorpt_correction_T_max 1.00000
_exptl_absorpt_correction_T_min 0.75802
_exptl_absorpt_correction_type multi-scan
_exptl_absorpt_process_details
;
CrysAlisPro 1.171.42.89a (Rigaku Oxford Diffraction, 2023)
Empirical absorption correction using spherical harmonics,
implemented in SCALE3 ABSPACK scaling algorithm.
;
_exptl_crystal_colour colourless
_exptl_crystal_density_diffrn 1.245
_exptl_crystal_description needle
_exptl_crystal_F_000 768
_exptl_crystal_size_max 0.600
_exptl_crystal_size_mid 0.160
_exptl_crystal_size_min 0.040
_refine_diff_density_max 0.141
_refine_diff_density_min -0.128
_refine_diff_density_rms 0.029
_refine_ls_abs_structure_details
;
 Flack x determined using 1461 quotients [(I+)-(I-)]/[(I+)+(I-)]
 (Parsons, Flack and Wagner, Acta Cryst. B69 (2013) 249-259).
;
_refine_ls_abs_structure_Flack 0.02(18)
_refine_ls_extinction_coef 0.0007(2)
_refine_ls_extinction_expression Fc^*^=kFc[1+0.001xFc^2^\l^3^/sin(2\q)]^-1/4^
_refine_ls_extinction_method 'SHELXL-2018/1 (Sheldrick 2018)'
_refine_ls_goodness_of_fit_ref 1.019
_refine_ls_hydrogen_treatment constr
_refine_ls_matrix_type full
_refine_ls_number_parameters 246
_refine_ls_number_reflns 3868
_refine_ls_number_restraints 0
_refine_ls_restrained_S_all 1.019
_refine_ls_R_factor_all 0.0336
_refine_ls_R_factor_gt 0.0308
_refine_ls_shift/su_max 0.000
_refine_ls_shift/su_mean 0.000
_refine_ls_structure_factor_coef Fsqd
_refine_ls_weighting_details 'w=1/[\s^2^(Fo^2^)+(0.0342P)^2^+0.3045P] where P=(Fo^2^+2Fc^2^)/3'
_refine_ls_weighting_scheme calc
_refine_ls_wR_factor_gt 0.0747
_refine_ls_wR_factor_ref 0.0761
_reflns_Friedel_coverage 0.699
_reflns_Friedel_fraction_full 1.000
_reflns_Friedel_fraction_max 0.978
_reflns_number_gt 3636
_reflns_number_total 3868
_reflns_threshold_expression 'I > 2\s(I)'
_cod_data_source_file d4dt03021d18.cif
_cod_data_source_block adak4_auto
_cod_depositor_comments 'Adding full bibliography for 7718079--7718080.cif.'
_cod_database_code 7718079
_shelx_shelxl_version_number 2018/1
_shelx_space_group_comment
;
The symmetry employed for this shelxl refinement is uniquely defined
by the following loop, which should always be used as a source of
symmetry information in preference to the above space-group names.
They are only intended as comments.
;
_shelx_estimated_absorpt_t_min 0.722
_shelx_estimated_absorpt_t_max 0.977

loop_
_space_group_symop_operation_xyz
'x, y, z'
'-x+1/2, -y, z+1/2'
'-x, y+1/2, -z+1/2'
'x+1/2, -y+1/2, -z'

loop_
_atom_site_label
_atom_site_type_symbol
_atom_site_fract_x
_atom_site_fract_y
_atom_site_fract_z
_atom_site_U_iso_or_equiv
_atom_site_adp_type
_atom_site_occupancy
_atom_site_site_symmetry_order
_atom_site_calc_flag
_atom_site_refinement_flags_posn
_atom_site_refinement_flags_adp
_atom_site_refinement_flags_occupancy
_atom_site_disorder_assembly
_atom_site_disorder_group
C1 C 0.6672(3) 0.4795(2) 0.71536(5) 0.0281(4) Uani 1 1 d . . . . .
H1 H 0.576840 0.399232 0.720530 0.034 Uiso 1 1 calc R U . . .
N2 N 0.7183(2) 0.49368(15) 0.66858(4) 0.0231(3) Uani 1 1 d . . . . .
C3 C 0.8713(3) 0.60265(17) 0.66131(5) 0.0236(3) Uani 1 1 d . . . . .
H3A H 0.880880 0.620137 0.629750 0.028 Uiso 1 1 calc R U . . .
H3B H 1.019677 0.576588 0.671435 0.028 Uiso 1 1 calc R U . . .
C4 C 0.8034(3) 0.72860(18) 0.68459(5) 0.0253(4) Uani 1 1 d . . . . .
H4 H 0.934320 0.787887 0.685615 0.030 Uiso 1 1 calc R U . . .
C5 C 0.7303(3) 0.7011(2) 0.73151(6) 0.0288(4) Uani 1 1 d . . . . .
H5 H 0.685651 0.783098 0.746887 0.035 Uiso 1 1 calc R U . . .
C6 C 0.9104(3) 0.6269(2) 0.75641(6) 0.0365(5) Uani 1 1 d . . . . .
H6A H 0.897234 0.642465 0.788031 0.044 Uiso 1 1 calc R U . . .
H6C H 1.058538 0.654845 0.746741 0.044 Uiso 1 1 calc R U . . .
C7 C 0.8708(3) 0.4809(2) 0.74558(6) 0.0359(4) Uani 1 1 d . . . . .
H7C H 0.841720 0.430137 0.772349 0.043 Uiso 1 1 calc R U . . .
H7D H 1.000470 0.442999 0.730708 0.043 Uiso 1 1 calc R U . . .
C8 C 0.5432(3) 0.6012(2) 0.73019(6) 0.0281(4) Uani 1 1 d . . . . .
H8A H 0.476035 0.588729 0.759187 0.034 Uiso 1 1 calc R U . . .
H8B H 0.427669 0.626714 0.709154 0.034 Uiso 1 1 calc R U . . .
N1' N 0.6262(2) 0.79684(14) 0.66137(5) 0.0249(3) Uani 1 1 d . . . . .
N2' N 0.5814(3) 0.92225(16) 0.67218(5) 0.0320(4) Uani 1 1 d . . . . .
N3' N 0.4098(3) 0.95869(15) 0.64937(5) 0.0314(4) Uani 1 1 d . . . . .
C4' C 0.3431(3) 0.85711(17) 0.62379(5) 0.0244(4) Uani 1 1 d . . . . .
C5' C 0.4814(3) 0.75362(18) 0.63158(5) 0.0255(4) Uani 1 1 d . . . . .
H5' H 0.476055 0.669268 0.618668 0.031 Uiso 1 1 calc R U . . .
C6' C 0.1515(3) 0.86759(18) 0.59484(5) 0.0258(4) Uani 1 1 d . . . . .
C7' C 0.0951(3) 0.76546(18) 0.56693(6) 0.0289(4) Uani 1 1 d . . . . .
H7' H 0.185948 0.689959 0.565265 0.035 Uiso 1 1 calc R U . . .
C8' C -0.0938(3) 0.77382(19) 0.54150(6) 0.0310(4) Uani 1 1 d . . . . .
H8'A H -0.132554 0.703385 0.522881 0.037 Uiso 1 1 calc R U . . .
C9' C -0.2255(3) 0.8841(2) 0.54321(6) 0.0325(4) Uani 1 1 d . . . . .
H9' H -0.355117 0.889156 0.526036 0.039 Uiso 1 1 calc R U . . .
C10' C -0.1673(3) 0.9873(2) 0.57011(6) 0.0349(4) Uani 1 1 d . . . . .
H10' H -0.255569 1.063999 0.570886 0.042 Uiso 1 1 calc R U . . .
C11' C 0.0193(3) 0.9789(2) 0.59584(6) 0.0309(4) Uani 1 1 d . . . . .
H11' H 0.057480 1.049703 0.614349 0.037 Uiso 1 1 calc R U . . .
C1" C 0.8085(3) 0.37320(17) 0.64876(6) 0.0256(4) Uani 1 1 d . . . . .
H1" H 0.958813 0.357295 0.660934 0.031 Uiso 1 1 calc R U . . .
C2" C 0.6659(4) 0.25367(19) 0.65800(6) 0.0356(4) Uani 1 1 d . . . . .
H2"A H 0.678283 0.230123 0.688750 0.053 Uiso 1 1 calc R U . . .
H2"B H 0.715564 0.180219 0.640053 0.053 Uiso 1 1 calc R U . . .
H2"C H 0.511987 0.273834 0.651148 0.053 Uiso 1 1 calc R U . . .
C3" C 0.8280(3) 0.38991(17) 0.59992(6) 0.0247(4) Uani 1 1 d . . . . .
C4" C 1.0224(3) 0.35886(19) 0.57842(6) 0.0299(4) Uani 1 1 d . . . . .
H4" H 1.147417 0.332142 0.594706 0.036 Uiso 1 1 calc R U . . .
C5" C 1.0365(3) 0.3664(2) 0.53346(7) 0.0359(5) Uani 1 1 d . . . . .
H5" H 1.170170 0.344053 0.519260 0.043 Uiso 1 1 calc R U . . .
C6" C 0.8578(4) 0.4059(2) 0.50949(6) 0.0364(5) Uani 1 1 d . . . . .
H6" H 0.867817 0.411339 0.478759 0.044 Uiso 1 1 calc R U . . .
C7" C 0.6625(4) 0.4380(2) 0.53034(6) 0.0342(4) Uani 1 1 d . . . . .
H7" H 0.538724 0.465792 0.513896 0.041 Uiso 1 1 calc R U . . .
C8" C 0.6481(3) 0.42942(18) 0.57519(6) 0.0281(4) Uani 1 1 d . . . . .
H8"A H 0.513599 0.450833 0.589226 0.034 Uiso 1 1 calc R U . . .

loop_
_atom_site_aniso_label
_atom_site_aniso_U_11
_atom_site_aniso_U_22
_atom_site_aniso_U_33
_atom_site_aniso_U_23
_atom_site_aniso_U_13
_atom_site_aniso_U_12
C1 0.0272(8) 0.0324(9) 0.0246(8) 0.0071(7) 0.0049(7) 0.0031(8)
N2 0.0233(7) 0.0226(7) 0.0235(6) 0.0010(6) 0.0030(5) -0.0010(6)
C3 0.0223(7) 0.0240(8) 0.0247(7) -0.0011(7) 0.0036(6) -0.0025(7)
C4 0.0228(8) 0.0256(9) 0.0273(8) -0.0046(7) 0.0017(7) -0.0025(7)
C5 0.0263(8) 0.0370(10) 0.0231(8) -0.0079(7) -0.0008(7) 0.0048(8)
C6 0.0308(9) 0.0516(13) 0.0270(8) -0.0081(9) -0.0037(7) 0.0102(9)
C7 0.0344(10) 0.0482(12) 0.0251(8) 0.0020(8) 0.0017(7) 0.0145(9)
C8 0.0245(8) 0.0373(10) 0.0225(8) 0.0036(7) 0.0053(7) 0.0053(7)
N1' 0.0290(7) 0.0203(7) 0.0252(7) -0.0028(6) 0.0047(6) -0.0012(6)
N2' 0.0346(8) 0.0226(7) 0.0390(8) -0.0074(7) 0.0019(7) 0.0008(7)
N3' 0.0335(8) 0.0247(8) 0.0359(8) -0.0042(6) 0.0018(7) 0.0021(7)
C4' 0.0309(9) 0.0197(8) 0.0227(7) 0.0003(6) 0.0069(7) -0.0012(7)
C5' 0.0320(8) 0.0214(8) 0.0229(7) -0.0032(7) 0.0024(7) -0.0025(7)
C6' 0.0329(9) 0.0240(9) 0.0206(7) 0.0029(7) 0.0069(7) -0.0007(7)
C7' 0.0363(9) 0.0246(9) 0.0260(8) 0.0022(7) 0.0055(7) 0.0018(8)
C8' 0.0396(10) 0.0273(9) 0.0262(8) -0.0007(7) 0.0024(7) -0.0030(8)
C9' 0.0343(9) 0.0384(11) 0.0248(8) 0.0033(8) 0.0021(7) 0.0022(8)
C10' 0.0406(10) 0.0358(10) 0.0282(9) 0.0012(8) 0.0029(8) 0.0125(9)
C11' 0.0410(10) 0.0261(9) 0.0257(8) -0.0026(7) 0.0035(7) 0.0048(8)
C1" 0.0255(8) 0.0229(9) 0.0283(8) 0.0009(7) -0.0008(7) 0.0016(7)
C2" 0.0478(11) 0.0240(9) 0.0350(9) 0.0034(8) 0.0018(8) -0.0043(9)
C3" 0.0266(8) 0.0189(8) 0.0285(8) -0.0019(6) 0.0008(7) -0.0036(7)
C4" 0.0292(9) 0.0243(9) 0.0363(9) -0.0005(8) 0.0035(7) -0.0007(7)
C5" 0.0402(10) 0.0285(10) 0.0389(10) -0.0076(8) 0.0137(9) -0.0039(8)
C6" 0.0509(12) 0.0301(10) 0.0281(8) -0.0048(8) 0.0051(8) -0.0120(10)
C7" 0.0414(10) 0.0285(9) 0.0326(9) -0.0016(8) -0.0089(8) -0.0052(8)
C8" 0.0285(8) 0.0241(8) 0.0318(9) -0.0036(7) -0.0008(7) -0.0015(7)

loop_
_atom_type_symbol
_atom_type_description
_atom_type_scat_dispersion_real
_atom_type_scat_dispersion_imag
_atom_type_scat_source
C C 0.0181 0.0091 'International Tables Vol C Tables 4.2.6.8 and 6.1.1.4'
H H 0.0000 0.0000 'International Tables Vol C Tables 4.2.6.8 and 6.1.1.4'
N N 0.0311 0.0180 'International Tables Vol C Tables 4.2.6.8 and 6.1.1.4'

loop_
_geom_angle_atom_site_label_1
_geom_angle_atom_site_label_2
_geom_angle_atom_site_label_3
_geom_angle
_geom_angle_site_symmetry_1
_geom_angle_site_symmetry_3
_geom_angle_publ_flag
N2 C1 C8 108.39(14) . . ?
N2 C1 C7 114.64(14) . . ?
C8 C1 C7 101.95(15) . . ?
N2 C1 H1 110.5 . . ?
C8 C1 H1 110.5 . . ?
C7 C1 H1 110.5 . . ?
C3 N2 C1" 109.52(13) . . ?
C3 N2 C1 110.82(13) . . ?
C1" N2 C1 113.43(14) . . ?
N2 C3 C4 113.35(13) . . ?
N2 C3 H3A 108.9 . . ?
C4 C3 H3A 108.9 . . ?
N2 C3 H3B 108.9 . . ?
C4 C3 H3B 108.9 . . ?
H3A C3 H3B 107.7 . . ?
N1' C4 C3 111.65(14) . . ?
N1' C4 C5 109.42(14) . . ?
C3 C4 C5 111.38(15) . . ?
N1' C4 H4 108.1 . . ?
C3 C4 H4 108.1 . . ?
C5 C4 H4 108.1 . . ?
C8 C5 C6 102.29(16) . . ?
C8 C5 C4 108.17(14) . . ?
C6 C5 C4 110.72(15) . . ?
C8 C5 H5 111.7 . . ?
C6 C5 H5 111.7 . . ?
C4 C5 H5 111.7 . . ?
C5 C6 C7 104.95(16) . . ?
C5 C6 H6A 110.8 . . ?
C7 C6 H6A 110.8 . . ?
C5 C6 H6C 110.8 . . ?
C7 C6 H6C 110.8 . . ?
H6A C6 H6C 108.8 . . ?
C6 C7 C1 105.22(16) . . ?
C6 C7 H7C 110.7 . . ?
C1 C7 H7C 110.7 . . ?
C6 C7 H7D 110.7 . . ?
C1 C7 H7D 110.7 . . ?
H7C C7 H7D 108.8 . . ?
C1 C8 C5 100.69(14) . . ?
C1 C8 H8A 111.6 . . ?
C5 C8 H8A 111.6 . . ?
C1 C8 H8B 111.6 . . ?
C5 C8 H8B 111.6 . . ?
H8A C8 H8B 109.4 . . ?
C5' N1' N2' 110.34(15) . . ?
C5' N1' C4 130.94(15) . . ?
N2' N1' C4 118.55(14) . . ?
N3' N2' N1' 107.30(15) . . ?
N2' N3' C4' 109.21(15) . . ?
N3' C4' C5' 107.71(16) . . ?
N3' C4' C6' 121.97(16) . . ?
C5' C4' C6' 130.31(16) . . ?
N1' C5' C4' 105.44(16) . . ?
N1' C5' H5' 127.3 . . ?
C4' C5' H5' 127.3 . . ?
C11' C6' C7' 118.92(17) . . ?
C11' C6' C4' 120.16(16) . . ?
C7' C6' C4' 120.90(17) . . ?
C8' C7' C6' 120.21(18) . . ?
C8' C7' H7' 119.9 . . ?
C6' C7' H7' 119.9 . . ?
C9' C8' C7' 120.35(18) . . ?
C9' C8' H8'A 119.8 . . ?
C7' C8' H8'A 119.8 . . ?
C8' C9' C10' 119.68(18) . . ?
C8' C9' H9' 120.2 . . ?
C10' C9' H9' 120.2 . . ?
C11' C10' C9' 120.18(19) . . ?
C11' C10' H10' 119.9 . . ?
C9' C10' H10' 119.9 . . ?
C10' C11' C6' 120.63(18) . . ?
C10' C11' H11' 119.7 . . ?
C6' C11' H11' 119.7 . . ?
N2 C1" C3" 110.11(14) . . ?
N2 C1" C2" 112.29(14) . . ?
C3" C1" C2" 108.61(15) . . ?
N2 C1" H1" 108.6 . . ?
C3" C1" H1" 108.6 . . ?
C2" C1" H1" 108.6 . . ?
C1" C2" H2"A 109.5 . . ?
C1" C2" H2"B 109.5 . . ?
H2"A C2" H2"B 109.5 . . ?
C1" C2" H2"C 109.5 . . ?
H2"A C2" H2"C 109.5 . . ?
H2"B C2" H2"C 109.5 . . ?
C4" C3" C8" 118.18(16) . . ?
C4" C3" C1" 120.80(16) . . ?
C8" C3" C1" 120.92(16) . . ?
C5" C4" C3" 120.94(18) . . ?
C5" C4" H4" 119.5 . . ?
C3" C4" H4" 119.5 . . ?
C6" C5" C4" 120.22(18) . . ?
C6" C5" H5" 119.9 . . ?
C4" C5" H5" 119.9 . . ?
C5" C6" C7" 119.73(17) . . ?
C5" C6" H6" 120.1 . . ?
C7" C6" H6" 120.1 . . ?
C8" C7" C6" 119.98(19) . . ?
C8" C7" H7" 120.0 . . ?
C6" C7" H7" 120.0 . . ?
C7" C8" C3" 120.94(18) . . ?
C7" C8" H8"A 119.5 . . ?
C3" C8" H8"A 119.5 . . ?

loop_
_geom_bond_atom_site_label_1
_geom_bond_atom_site_label_2
_geom_bond_distance
_geom_bond_site_symmetry_2
_geom_bond_publ_flag
C1 N2 1.481(2) . ?
C1 C8 1.525(3) . ?
C1 C7 1.548(3) . ?
C1 H1 1.0000 . ?
N2 C3 1.468(2) . ?
N2 C1" 1.480(2) . ?
C3 C4 1.530(2) . ?
C3 H3A 0.9900 . ?
C3 H3B 0.9900 . ?
C4 N1' 1.469(2) . ?
C4 C5 1.538(2) . ?
C4 H4 1.0000 . ?
C5 C8 1.528(3) . ?
C5 C6 1.536(3) . ?
C5 H5 1.0000 . ?
C6 C7 1.548(3) . ?
C6 H6A 0.9900 . ?
C6 H6C 0.9900 . ?
C7 H7C 0.9900 . ?
C7 H7D 0.9900 . ?
C8 H8A 0.9900 . ?
C8 H8B 0.9900 . ?
N1' C5' 1.345(2) . ?
N1' N2' 1.352(2) . ?
N2' N3' 1.311(2) . ?
N3' C4' 1.365(2) . ?
C4' C5' 1.372(3) . ?
C4' C6' 1.470(3) . ?
C5' H5' 0.9500 . ?
C6' C11' 1.392(3) . ?
C6' C7' 1.395(3) . ?
C7' C8' 1.392(3) . ?
C7' H7' 0.9500 . ?
C8' C9' 1.383(3) . ?
C8' H8'A 0.9500 . ?
C9' C10' 1.387(3) . ?
C9' H9' 0.9500 . ?
C10' C11' 1.386(3) . ?
C10' H10' 0.9500 . ?
C11' H11' 0.9500 . ?
C1" C3" 1.519(2) . ?
C1" C2" 1.525(3) . ?
C1" H1" 1.0000 . ?
C2" H2"A 0.9800 . ?
C2" H2"B 0.9800 . ?
C2" H2"C 0.9800 . ?
C3" C4" 1.391(3) . ?
C3" C8" 1.392(3) . ?
C4" C5" 1.389(3) . ?
C4" H4" 0.9500 . ?
C5" C6" 1.374(3) . ?
C5" H5" 0.9500 . ?
C6" C7" 1.388(3) . ?
C6" H6" 0.9500 . ?
C7" C8" 1.387(3) . ?
C7" H7" 0.9500 . ?
C8" H8"A 0.9500 . ?

loop_
_geom_torsion_atom_site_label_1
_geom_torsion_atom_site_label_2
_geom_torsion_atom_site_label_3
_geom_torsion_atom_site_label_4
_geom_torsion
_geom_torsion_site_symmetry_1
_geom_torsion_site_symmetry_2
_geom_torsion_site_symmetry_3
_geom_torsion_site_symmetry_4
_geom_torsion_publ_flag
C8 C1 N2 C3 65.16(17) . . . . ?
C7 C1 N2 C3 -47.9(2) . . . . ?
C8 C1 N2 C1" -171.18(14) . . . . ?
C7 C1 N2 C1" 75.7(2) . . . . ?
C1" N2 C3 C4 -174.18(14) . . . . ?
C1 N2 C3 C4 -48.30(19) . . . . ?
N2 C3 C4 N1' -78.12(18) . . . . ?
N2 C3 C4 C5 44.5(2) . . . . ?
N1' C4 C5 C8 67.38(18) . . . . ?
C3 C4 C5 C8 -56.55(19) . . . . ?
N1' C4 C5 C6 178.71(15) . . . . ?
C3 C4 C5 C6 54.8(2) . . . . ?
C8 C5 C6 C7 29.69(18) . . . . ?
C4 C5 C6 C7 -85.37(19) . . . . ?
C5 C6 C7 C1 -0.70(19) . . . . ?
N2 C1 C7 C6 88.26(19) . . . . ?
C8 C1 C7 C6 -28.59(18) . . . . ?
N2 C1 C8 C5 -74.20(17) . . . . ?
C7 C1 C8 C5 47.09(16) . . . . ?
C6 C5 C8 C1 -47.83(16) . . . . ?
C4 C5 C8 C1 69.09(17) . . . . ?
C3 C4 N1' C5' 19.6(2) . . . . ?
C5 C4 N1' C5' -104.2(2) . . . . ?
C3 C4 N1' N2' -165.63(14) . . . . ?
C5 C4 N1' N2' 70.60(19) . . . . ?
C5' N1' N2' N3' -0.14(19) . . . . ?
C4 N1' N2' N3' -175.93(14) . . . . ?
N1' N2' N3' C4' 0.0(2) . . . . ?
N2' N3' C4' C5' 0.1(2) . . . . ?
N2' N3' C4' C6' 179.08(15) . . . . ?
N2' N1' C5' C4' 0.22(19) . . . . ?
C4 N1' C5' C4' 175.31(16) . . . . ?
N3' C4' C5' N1' -0.20(19) . . . . ?
C6' C4' C5' N1' -179.04(16) . . . . ?
N3' C4' C6' C11' -6.1(2) . . . . ?
C5' C4' C6' C11' 172.63(18) . . . . ?
N3' C4' C6' C7' 175.78(17) . . . . ?
C5' C4' C6' C7' -5.5(3) . . . . ?
C11' C6' C7' C8' -1.8(3) . . . . ?
C4' C6' C7' C8' 176.38(16) . . . . ?
C6' C7' C8' C9' 1.0(3) . . . . ?
C7' C8' C9' C10' 0.6(3) . . . . ?
C8' C9' C10' C11' -1.4(3) . . . . ?
C9' C10' C11' C6' 0.5(3) . . . . ?
C7' C6' C11' C10' 1.1(3) . . . . ?
C4' C6' C11' C10' -177.10(16) . . . . ?
C3 N2 C1" C3" -63.08(17) . . . . ?
C1 N2 C1" C3" 172.55(14) . . . . ?
C3 N2 C1" C2" 175.75(14) . . . . ?
C1 N2 C1" C2" 51.38(19) . . . . ?
N2 C1" C3" C4" 130.58(17) . . . . ?
C2" C1" C3" C4" -106.07(19) . . . . ?
N2 C1" C3" C8" -53.1(2) . . . . ?
C2" C1" C3" C8" 70.2(2) . . . . ?
C8" C3" C4" C5" -0.4(3) . . . . ?
C1" C3" C4" C5" 176.01(18) . . . . ?
C3" C4" C5" C6" 0.6(3) . . . . ?
C4" C5" C6" C7" -0.2(3) . . . . ?
C5" C6" C7" C8" -0.3(3) . . . . ?
C6" C7" C8" C3" 0.5(3) . . . . ?
C4" C3" C8" C7" -0.2(3) . . . . ?
C1" C3" C8" C7" -176.54(17) . . . . ?
